data_2243888
loop_
_publ_author_name
'Atio\(glu, Zeliha'
'Akkurt, Mehmet'
'Askerova, Ulviyya F.'
'Mukhtarova, Sevinc H.'
'Askerov, Rizvan K.'
'Mlowe, Sixberth'

_publ_section_title
;
 Crystal structure and Hirshfeld surface analysis of
 (3<i>Z</i>)-7-methoxy-3-(2-phenylhydrazinylidene)-1-benzofuran-2(3<i>H</i>)-one
;
_journal_coeditor_code WM5614
_journal_issue 9
_journal_name_full 'Acta Crystallographica Section E'
_journal_page_first
;
;
_journal_paper_doi 10.1107/S2056989021007891
_journal_volume 77
_journal_year 2021
_chemical_formula_iupac 'C15 H12 N2 O3'
_chemical_formula_moiety 'C15 H12 N2 O3'
_chemical_formula_sum 'C15 H12 N2 O3'
_chemical_formula_weight 268.27
_chemical_name_systematic
;
(3<i>Z</i>)-7-Methoxy-3-(2-phenylhydrazinylidene)-1-benzofuran-2(3<i>H</i>)-one
;
_space_group_crystal_system monoclinic
_space_group_IT_number 15
_space_group_name_Hall '-C 2yc'
_space_group_name_H-M_alt 'C 1 2/c 1'
_atom_sites_solution_hydrogens mixed
_atom_sites_solution_primary difmap
_atom_sites_solution_secondary difmap
_audit_creation_method SHELXL-2017/1
_cell_angle_alpha 90
_cell_angle_beta 99.181(4)
_cell_angle_gamma 90
_cell_formula_units_Z 8
_cell_length_a 17.436(2)
_cell_length_b 7.2485(7)
_cell_length_c 20.595(2)
_cell_measurement_reflns_used 2240
_cell_measurement_temperature 296(2)
_cell_measurement_theta_max 26.29
_cell_measurement_theta_min 2.37
_cell_volume 2569.6(5)
_computing_cell_refinement
;
SAINT (Bruker, 2017)
;
_computing_data_collection
;
APEX3 (Bruker, 2017)
;
_computing_data_reduction
;
SAINT (Bruker, 2017)
;
_computing_molecular_graphics
;
ORTEP-3 for Windows (Farrugia, 2012)
;
_computing_publication_material
;
PLATON (Spek, 2020)
;
_computing_structure_refinement
;
SHELXL (Sheldrick, 2015)
;
_computing_structure_solution
;
SHELXS (Sheldrick, 2008)
;
_diffrn_ambient_temperature 296(2)
_diffrn_measured_fraction_theta_full 0.973
_diffrn_measured_fraction_theta_max 0.964
_diffrn_measurement_device_type 'Bruker APEXII CCD'
_diffrn_measurement_method '\f and \w scans'
_diffrn_radiation_type MoK\a
_diffrn_radiation_wavelength 0.71073
_diffrn_reflns_av_R_equivalents 0.0853
_diffrn_reflns_av_unetI/netI 0.0610
_diffrn_reflns_limit_h_max 21
_diffrn_reflns_limit_h_min -21
_diffrn_reflns_limit_k_max 8
_diffrn_reflns_limit_k_min -8
_diffrn_reflns_limit_l_max 25
_diffrn_reflns_limit_l_min -25
_diffrn_reflns_number 12800
_diffrn_reflns_theta_full 25.242
_diffrn_reflns_theta_max 25.986
_diffrn_reflns_theta_min 2.003
_exptl_absorpt_coefficient_mu 0.099
_exptl_absorpt_correction_T_max 0.7454
_exptl_absorpt_correction_T_min 0.6289
_exptl_absorpt_correction_type multi-scan
_exptl_absorpt_process_details
;
(<i>SADABS</i>; Krause <i>et al.</i>, 2015)
;
_exptl_crystal_colour colourless
_exptl_crystal_density_diffrn 1.387
_exptl_crystal_description prism
_exptl_crystal_F_000 1120
_exptl_crystal_size_max 0.491
_exptl_crystal_size_mid 0.153
_exptl_crystal_size_min 0.059
_refine_diff_density_max 0.182
_refine_diff_density_min -0.179
_refine_ls_extinction_coef 0.0015(4)
_refine_ls_extinction_expression Fc^*^=kFc[1+0.001xFc^2^\l^3^/sin(2\q)]^-1/4^
_refine_ls_extinction_method
;
SHELXL2016/6 (Sheldrick 2015)
;
_refine_ls_goodness_of_fit_ref 1.008
_refine_ls_hydrogen_treatment mixed
_refine_ls_matrix_type full
_refine_ls_number_parameters 187
_refine_ls_number_reflns 2427
_refine_ls_number_restraints 0
_refine_ls_restrained_S_all 1.008
_refine_ls_R_factor_all 0.1274
_refine_ls_R_factor_gt 0.0733
_refine_ls_shift/su_max 0.000
_refine_ls_shift/su_mean 0.000
_refine_ls_structure_factor_coef Fsqd
_refine_ls_weighting_details 'w=1/[\s^2^(Fo^2^)+(0.0517P)^2^+2.9831P] where P=(Fo^2^+2Fc^2^)/3'
_refine_ls_weighting_scheme calc
_refine_ls_wR_factor_gt 0.1347
_refine_ls_wR_factor_ref 0.1515
_reflns_number_gt 1463
_reflns_number_total 2427
_reflns_threshold_expression 'I > 2\s(I)'
_cod_data_source_file wm5614sup1.cif
_cod_data_source_block I
_cod_original_sg_symbol_H-M 'C 2/c'
_cod_database_code 2243888
_shelx_space_group_comment
;
The symmetry employed for this shelxl refinement is uniquely defined
by the following loop, which should always be used as a source of
symmetry information in preference to the above space-group names.
They are only intended as comments.
;
_shelx_estimated_absorpt_t_min 0.953
_shelx_estimated_absorpt_t_max 0.994

loop_
_space_group_symop_operation_xyz
'x, y, z'
'-x, y, -z+1/2'
'x+1/2, y+1/2, z'
'-x+1/2, y+1/2, -z+1/2'
'-x, -y, -z'
'x, -y, z-1/2'
'-x+1/2, -y+1/2, -z'
'x+1/2, -y+1/2, z-1/2'

loop_
_atom_site_type_symbol
_atom_site_label
_atom_site_fract_x
_atom_site_fract_y
_atom_site_fract_z
_atom_site_U_iso_or_equiv
_atom_site_adp_type
_atom_site_calc_flag
_atom_site_occupancy
_atom_site_disorder_assembly
_atom_site_disorder_group
O O1 0.42001(12) 0.2382(3) 0.41831(10) 0.0546(6) Uani d 1 . .
O O2 0.31175(13) 0.3077(4) 0.45997(10) 0.0648(7) Uani d 1 . .
O O3 0.53382(14) 0.1359(4) 0.34426(11) 0.0728(8) Uani d 1 . .
N N1 0.42389(15) 0.3396(4) 0.58811(12) 0.0477(7) Uani d 1 . .
N N2 0.35184(16) 0.3699(4) 0.59750(13) 0.0500(7) Uani d 1 . .
C C1 0.38107(19) 0.2841(5) 0.46932(14) 0.0483(8) Uani d 1 . .
C C2 0.43742(17) 0.2955(4) 0.52959(13) 0.0434(8) Uani d 1 . .
C C3 0.51208(17) 0.2536(4) 0.51198(14) 0.0450(8) Uani d 1 . .
C C4 0.58718(18) 0.2419(5) 0.54600(16) 0.0591(10) Uani d 1 . .
H H4A 0.598100 0.265759 0.590895 0.071 Uiso calc 1 . .
C C5 0.64493(19) 0.1937(5) 0.51096(18) 0.0653(10) Uani d 1 . .
H H5A 0.695811 0.185900 0.532762 0.078 Uiso calc 1 . .
C C6 0.6297(2) 0.1564(5) 0.44427(17) 0.0615(10) Uani d 1 . .
H H6A 0.670362 0.122386 0.422508 0.074 Uiso calc 1 . .
C C7 0.55574(19) 0.1688(5) 0.40953(15) 0.0521(9) Uani d 1 . .
C C8 0.49847(17) 0.2183(4) 0.44538(14) 0.0466(8) Uani d 1 . .
C C9 0.5936(2) 0.0804(6) 0.30818(17) 0.0778(12) Uani d 1 . .
H H9A 0.571774 0.063916 0.262729 0.117 Uiso calc 1 . .
H H9B 0.615969 -0.033713 0.325700 0.117 Uiso calc 1 . .
H H9C 0.633113 0.173711 0.311913 0.117 Uiso calc 1 . .
C C10 0.33773(18) 0.4270(4) 0.65966(14) 0.0467(8) Uani d 1 . .
C C11 0.3957(2) 0.4326(5) 0.71354(14) 0.0594(10) Uani d 1 . .
H H11A 0.445790 0.395598 0.709579 0.071 Uiso calc 1 . .
C C12 0.3796(2) 0.4926(5) 0.77285(16) 0.0671(11) Uani d 1 . .
H H12A 0.419310 0.497293 0.808808 0.081 Uiso calc 1 . .
C C13 0.3062(2) 0.5458(5) 0.78029(16) 0.0640(10) Uani d 1 . .
H H13A 0.295701 0.585028 0.820967 0.077 Uiso calc 1 . .
C C14 0.2482(2) 0.5402(5) 0.72659(16) 0.0604(10) Uani d 1 . .
H H14A 0.198194 0.577300 0.730814 0.073 Uiso calc 1 . .
C C15 0.26373(19) 0.4799(5) 0.66640(15) 0.0538(9) Uani d 1 . .
H H15A 0.224071 0.475136 0.630425 0.065 Uiso calc 1 . .
H H1 0.313(2) 0.352(5) 0.5627(17) 0.082(13) Uiso d 1 . .

loop_
_atom_site_aniso_label
_atom_site_aniso_U_11
_atom_site_aniso_U_22
_atom_site_aniso_U_33
_atom_site_aniso_U_12
_atom_site_aniso_U_13
_atom_site_aniso_U_23
O1 0.0484(13) 0.0750(18) 0.0406(11) -0.0036(12) 0.0072(10) -0.0031(11)
O2 0.0484(15) 0.092(2) 0.0533(14) -0.0061(13) 0.0049(11) -0.0059(12)
O3 0.0659(16) 0.103(2) 0.0527(14) 0.0041(14) 0.0200(12) -0.0074(14)
N1 0.0488(16) 0.0505(18) 0.0441(14) -0.0068(13) 0.0082(12) 0.0010(12)
N2 0.0471(17) 0.060(2) 0.0427(15) -0.0017(14) 0.0062(13) -0.0044(13)
C1 0.049(2) 0.054(2) 0.0428(17) -0.0112(17) 0.0118(15) 0.0010(15)
C2 0.0476(18) 0.044(2) 0.0375(16) -0.0077(15) 0.0050(14) 0.0020(14)
C3 0.0498(19) 0.042(2) 0.0431(16) -0.0085(15) 0.0082(14) 0.0052(14)
C4 0.053(2) 0.073(3) 0.0489(18) -0.0091(18) 0.0014(16) 0.0038(17)
C5 0.044(2) 0.083(3) 0.068(2) -0.0021(18) 0.0070(18) 0.012(2)
C6 0.054(2) 0.067(3) 0.067(2) -0.0014(18) 0.0194(18) 0.0100(19)
C7 0.058(2) 0.051(2) 0.0499(19) -0.0049(17) 0.0159(17) 0.0025(16)
C8 0.0481(19) 0.047(2) 0.0447(17) -0.0073(15) 0.0070(15) 0.0063(15)
C9 0.092(3) 0.084(3) 0.066(2) 0.011(2) 0.038(2) -0.006(2)
C10 0.052(2) 0.047(2) 0.0404(16) -0.0068(15) 0.0080(15) -0.0010(15)
C11 0.055(2) 0.076(3) 0.0456(18) 0.0031(18) 0.0016(16) -0.0101(17)
C12 0.074(3) 0.080(3) 0.0446(19) 0.003(2) 0.0019(18) -0.0106(18)
C13 0.078(3) 0.069(3) 0.047(2) -0.002(2) 0.0174(19) -0.0081(17)
C14 0.060(2) 0.061(3) 0.065(2) 0.0041(18) 0.0248(19) 0.0021(18)
C15 0.050(2) 0.060(2) 0.0511(19) -0.0028(17) 0.0061(16) 0.0037(16)

loop_
_atom_type_symbol
_atom_type_description
_atom_type_scat_dispersion_real
_atom_type_scat_dispersion_imag
_atom_type_scat_source
C C 0.0033 0.0016 'International Tables Vol C Tables 4.2.6.8 and 6.1.1.4'
H H 0.0000 0.0000 'International Tables Vol C Tables 4.2.6.8 and 6.1.1.4'
N N 0.0061 0.0033 'International Tables Vol C Tables 4.2.6.8 and 6.1.1.4'
O O 0.0106 0.0060 'International Tables Vol C Tables 4.2.6.8 and 6.1.1.4'

loop_
_geom_angle_atom_site_label_1
_geom_angle_atom_site_label_2
_geom_angle_atom_site_label_3
_geom_angle_site_symmetry_1
_geom_angle_site_symmetry_3
_geom_angle
_geom_angle_publ_flag
C1 O1 C8 . . 106.9(2) ?
C7 O3 C9 . . 116.7(3) ?
C2 N1 N2 . . 119.5(3) ?
N1 N2 C10 . . 119.5(3) ?
N1 N2 H1 . . 118(2) ?
C10 N2 H1 . . 123(2) ?
O2 C1 O1 . . 121.0(3) ?
O2 C1 C2 . . 130.6(3) ?
O1 C1 C2 . . 108.4(3) ?
N1 C2 C3 . . 126.1(3) ?
N1 C2 C1 . . 127.2(3) ?
C3 C2 C1 . . 106.7(2) ?
C8 C3 C4 . . 119.4(3) ?
C8 C3 C2 . . 105.7(3) ?
C4 C3 C2 . . 134.9(3) ?
C5 C4 C3 . . 117.6(3) ?
C5 C4 H4A . . 121.2 ?
C3 C4 H4A . . 121.2 ?
C4 C5 C6 . . 122.1(3) ?
C4 C5 H5A . . 119.0 ?
C6 C5 H5A . . 119.0 ?
C7 C6 C5 . . 121.3(3) ?
C7 C6 H6A . . 119.4 ?
C5 C6 H6A . . 119.4 ?
O3 C7 C6 . . 126.6(3) ?
O3 C7 C8 . . 117.5(3) ?
C6 C7 C8 . . 115.9(3) ?
C3 C8 C7 . . 123.8(3) ?
C3 C8 O1 . . 112.3(3) ?
C7 C8 O1 . . 123.9(3) ?
O3 C9 H9A . . 109.5 ?
O3 C9 H9B . . 109.5 ?
H9A C9 H9B . . 109.5 ?
O3 C9 H9C . . 109.5 ?
H9A C9 H9C . . 109.5 ?
H9B C9 H9C . . 109.5 ?
C15 C10 C11 . . 119.4(3) ?
C15 C10 N2 . . 118.6(3) ?
C11 C10 N2 . . 122.1(3) ?
C12 C11 C10 . . 120.1(3) ?
C12 C11 H11A . . 120.0 ?
C10 C11 H11A . . 120.0 ?
C11 C12 C13 . . 121.2(3) ?
C11 C12 H12A . . 119.4 ?
C13 C12 H12A . . 119.4 ?
C12 C13 C14 . . 118.8(3) ?
C12 C13 H13A . . 120.6 ?
C14 C13 H13A . . 120.6 ?
C13 C14 C15 . . 120.5(3) ?
C13 C14 H14A . . 119.8 ?
C15 C14 H14A . . 119.8 ?
C10 C15 C14 . . 120.0(3) ?
C10 C15 H15A . . 120.0 ?
C14 C15 H15A . . 120.0 ?

loop_
_geom_bond_atom_site_label_1
_geom_bond_atom_site_label_2
_geom_bond_site_symmetry_2
_geom_bond_distance
_geom_bond_publ_flag
O1 C1 . 1.380(3) ?
O1 C8 . 1.400(3) ?
O2 C1 . 1.205(3) ?
O3 C7 . 1.359(4) ?
O3 C9 . 1.431(4) ?
N1 C2 . 1.304(3) ?
N1 N2 . 1.320(3) ?
N2 C10 . 1.404(4) ?
N2 H1 . 0.92(4) ?
C1 C2 . 1.457(4) ?
C2 C3 . 1.438(4) ?
C3 C8 . 1.378(4) ?
C3 C4 . 1.386(4) ?
C4 C5 . 1.374(4) ?
C4 H4A . 0.9300 ?
C5 C6 . 1.383(5) ?
C5 H5A . 0.9300 ?
C6 C7 . 1.375(5) ?
C6 H6A . 0.9300 ?
C7 C8 . 1.381(4) ?
C9 H9A . 0.9600 ?
C9 H9B . 0.9600 ?
C9 H9C . 0.9600 ?
C10 C15 . 1.374(4) ?
C10 C11 . 1.377(4) ?
C11 C12 . 1.367(4) ?
C11 H11A . 0.9300 ?
C12 C13 . 1.369(5) ?
C12 H12A . 0.9300 ?
C13 C14 . 1.375(5) ?
C13 H13A . 0.9300 ?
C14 C15 . 1.381(4) ?
C14 H14A . 0.9300 ?
C15 H15A . 0.9300 ?

loop_
_geom_hbond_atom_site_label_D
_geom_hbond_atom_site_label_H
_geom_hbond_atom_site_label_A
_geom_hbond_site_symmetry_A
_geom_hbond_distance_DH
_geom_hbond_distance_HA
_geom_hbond_distance_DA
_geom_hbond_angle_DHA
_geom_hbond_publ_flag
N2 H1 O2 . 0.92(4) 2.14(3) 2.843(3) 133(3) yes
N2 H1 O2 7_556 0.92(4) 2.44(4) 3.181(4) 138(3) yes
C9 H9C Cg3 5_666 0.96 2.70 3.555(4) 149 yes

loop_
_geom_torsion_atom_site_label_1
_geom_torsion_atom_site_label_2
_geom_torsion_atom_site_label_3
_geom_torsion_atom_site_label_4
_geom_torsion_site_symmetry_1
_geom_torsion_site_symmetry_2
_geom_torsion_site_symmetry_3
_geom_torsion_site_symmetry_4
_geom_torsion
_geom_torsion_publ_flag
C2 N1 N2 C10 . . . . -176.6(3) ?
C8 O1 C1 O2 . . . . -179.2(3) ?
C8 O1 C1 C2 . . . . 0.8(3) ?
N2 N1 C2 C3 . . . . -178.2(3) ?
N2 N1 C2 C1 . . . . 3.7(5) ?
O2 C1 C2 N1 . . . . -1.8(6) ?
O1 C1 C2 N1 . . . . 178.3(3) ?
O2 C1 C2 C3 . . . . 179.9(4) ?
O1 C1 C2 C3 . . . . -0.1(3) ?
N1 C2 C3 C8 . . . . -179.0(3) ?
C1 C2 C3 C8 . . . . -0.7(3) ?
N1 C2 C3 C4 . . . . 1.5(6) ?
C1 C2 C3 C4 . . . . 179.9(4) ?
C8 C3 C4 C5 . . . . -0.4(5) ?
C2 C3 C4 C5 . . . . 178.9(4) ?
C3 C4 C5 C6 . . . . -0.5(6) ?
C4 C5 C6 C7 . . . . 1.0(6) ?
C9 O3 C7 C6 . . . . 0.9(5) ?
C9 O3 C7 C8 . . . . -178.5(3) ?
C5 C6 C7 O3 . . . . 179.9(3) ?
C5 C6 C7 C8 . . . . -0.6(5) ?
C4 C3 C8 C7 . . . . 0.8(5) ?
C2 C3 C8 C7 . . . . -178.7(3) ?
C4 C3 C8 O1 . . . . -179.3(3) ?
C2 C3 C8 O1 . . . . 1.2(4) ?
O3 C7 C8 C3 . . . . 179.2(3) ?
C6 C7 C8 C3 . . . . -0.3(5) ?
O3 C7 C8 O1 . . . . -0.6(5) ?
C6 C7 C8 O1 . . . . 179.8(3) ?
C1 O1 C8 C3 . . . . -1.3(3) ?
C1 O1 C8 C7 . . . . 178.6(3) ?
N1 N2 C10 C15 . . . . 172.0(3) ?
N1 N2 C10 C11 . . . . -7.6(5) ?
C15 C10 C11 C12 . . . . -0.8(5) ?
N2 C10 C11 C12 . . . . 178.7(3) ?
C10 C11 C12 C13 . . . . 0.8(6) ?
C11 C12 C13 C14 . . . . -0.7(6) ?
C12 C13 C14 C15 . . . . 0.7(5) ?
C11 C10 C15 C14 . . . . 0.8(5) ?
N2 C10 C15 C14 . . . . -178.8(3) ?
C13 C14 C15 C10 . . . . -0.8(5) ?

_cod_database_fobs_code 2243888
